data_7701850
loop_
_publ_author_name
'Nkabyo, Henry A.'
'Procacci, Barbara'
'Duckett, Simon B.'
'Koch, Klaus R.'

_publ_section_title
;
 Reversible Photo-isomerization of cis-[Pd(L-\kS,O)2] (HL = N
 N-diethyl-N&#x2019;-1-naphthoylthiourea) to trans-[Pd(L-\kS,O)2] and the
 Unprecedented Formation of trans-[Pd(L-\kS,N)2] in Solution.
;
_journal_name_full 'Dalton Transactions'
_journal_paper_doi 10.1039/C9DT03672E
_journal_year 2019
_chemical_formula_moiety 'C32 H34 N4 O2 Pd S2'
_chemical_formula_sum 'C32 H34 N4 O2 Pd S2'
_chemical_formula_weight 677.15
_chemical_melting_point 175.0(10)
_chemical_name_systematic trans-bis(N,N-diethyl-N?-1-naphthoylthioureato)palladium(II)
_space_group_crystal_system monoclinic
_space_group_IT_number 14
_space_group_name_Hall '-P 2ybc'
_space_group_name_H-M_alt 'P 1 21/c 1'
_atom_sites_solution_hydrogens geom
_audit_creation_method SHELXL-2016/6
_audit_update_record
;
2019-10-22 deposited with the CCDC.	2019-11-07 downloaded from the CCDC.
;
_cell_angle_alpha 90
_cell_angle_beta 96.132(2)
_cell_angle_gamma 90
_cell_formula_units_Z 2
_cell_length_a 11.6405(15)
_cell_length_b 8.4440(11)
_cell_length_c 14.7953(19)
_cell_measurement_reflns_used 4040
_cell_measurement_temperature 100(2)
_cell_measurement_theta_max 28.20
_cell_measurement_theta_min 2.77
_cell_volume 1445.9(3)
_computing_cell_refinement 'SAINT V8.37A (Bruker, 2016)'
_computing_data_collection 'APEX3 (Bruker, 2017)'
_computing_data_reduction 'SAINT V8.37A (Bruker, 2016)'
_computing_molecular_graphics 'X-Seed (Barbour, 2001; Atwood & Barbour, 2003)'
_computing_structure_refinement 'SHELXL-2016/6 (Sheldrick, 2016)'
_computing_structure_solution 'SHELXS-2013/1 (Sheldrick, 2016)'
_diffrn_ambient_pressure 101.3
_diffrn_ambient_temperature 100(2)
_diffrn_measured_fraction_theta_full 0.999
_diffrn_measured_fraction_theta_max 0.938
_diffrn_measurement_device_type 'Bruker APEX-II CCD'
_diffrn_measurement_method '\f and \w scans'
_diffrn_radiation_monochromator graphite
_diffrn_radiation_probe x-ray
_diffrn_radiation_type MoK\a
_diffrn_radiation_wavelength 0.71073
_diffrn_reflns_av_R_equivalents 0.0170
_diffrn_reflns_av_unetI/netI 0.0219
_diffrn_reflns_Laue_measured_fraction_full 0.999
_diffrn_reflns_Laue_measured_fraction_max 0.938
_diffrn_reflns_limit_h_max 14
_diffrn_reflns_limit_h_min -14
_diffrn_reflns_limit_k_max 11
_diffrn_reflns_limit_k_min -10
_diffrn_reflns_limit_l_max 19
_diffrn_reflns_limit_l_min -13
_diffrn_reflns_number 8501
_diffrn_reflns_point_group_measured_fraction_full 0.999
_diffrn_reflns_point_group_measured_fraction_max 0.938
_diffrn_reflns_theta_full 25.000
_diffrn_reflns_theta_max 28.205
_diffrn_reflns_theta_min 2.781
_diffrn_source 'fine-focus sealed tube'
_diffrn_source_type 'Bruker SMART APEX'
_exptl_absorpt_coefficient_mu 0.824
_exptl_absorpt_correction_type multi-scan
_exptl_absorpt_process_details 'symmetry-related measurement'
_exptl_crystal_colour yellow
_exptl_crystal_density_diffrn 1.555
_exptl_crystal_density_meas 1.555
_exptl_crystal_density_method not-measured
_exptl_crystal_description rod
_exptl_crystal_F_000 696
_exptl_crystal_recrystallization_method 'Vapour deposition'
_exptl_crystal_size_max 0.590
_exptl_crystal_size_mid 0.238
_exptl_crystal_size_min 0.118
_exptl_transmission_factor_max 0.877
_exptl_transmission_factor_min 0.804
_refine_diff_density_max 0.402
_refine_diff_density_min -0.370
_refine_diff_density_rms 0.063
_refine_ls_extinction_method none
_refine_ls_goodness_of_fit_ref 1.071
_refine_ls_hydrogen_treatment constr
_refine_ls_matrix_type full
_refine_ls_number_parameters 230
_refine_ls_number_reflns 3344
_refine_ls_number_restraints 10
_refine_ls_restrained_S_all 1.073
_refine_ls_R_factor_all 0.0286
_refine_ls_R_factor_gt 0.0235
_refine_ls_shift/su_max 0.000
_refine_ls_shift/su_mean 0.000
_refine_ls_structure_factor_coef Fsqd
_refine_ls_weighting_details 'w=1/[\s^2^(Fo^2^)+(0.0308P)^2^+0.5347P] where P=(Fo^2^+2Fc^2^)/3'
_refine_ls_weighting_scheme calc
_refine_ls_wR_factor_gt 0.0603
_refine_ls_wR_factor_ref 0.0629
_reflns_Friedel_coverage 0.000
_reflns_number_gt 2857
_reflns_number_total 3344
_reflns_threshold_expression 'I > 2\s(I)'
_cod_data_source_file c9dt03672e2.cif
_cod_data_source_block C_CCDC2
_cod_depositor_comments
;
The following automatic conversions were performed:

data item '_chemical_melting_point' value '174-176' was changed to
'175.0(10)' -- the average value was taken and precision was
estimated.

Automatic conversion script
Id: cif_fix_values 6909 2019-04-08 15:41:33Z antanas 
;
_cod_original_sg_symbol_H-M 'P 21/c'
_cod_database_code 7701850
_shelx_shelxl_version_number 2016/6
_shelx_space_group_comment
;
The symmetry employed for this shelxl refinement is uniquely defined
by the following loop, which should always be used as a source of
symmetry information in preference to the above space-group names.
They are only intended as comments.
;
_shelx_estimated_absorpt_t_min 0.642
_shelx_estimated_absorpt_t_max 0.909

loop_
_space_group_symop_operation_xyz
'x, y, z'
'-x, y+1/2, -z+1/2'
'-x, -y, -z'
'x, -y-1/2, z-1/2'

loop_
_atom_site_label
_atom_site_type_symbol
_atom_site_fract_x
_atom_site_fract_y
_atom_site_fract_z
_atom_site_U_iso_or_equiv
_atom_site_adp_type
_atom_site_occupancy
_atom_site_site_symmetry_order
_atom_site_calc_flag
_atom_site_refinement_flags_posn
_atom_site_refinement_flags_adp
_atom_site_refinement_flags_occupancy
_atom_site_disorder_assembly
_atom_site_disorder_group
Pd1 Pd 0.500000 0.000000 0.000000 0.01183(7) Uani 1 2 d S . P . .
O1 O 0.66147(10) 0.02028(15) 0.05572(9) 0.0201(3) Uani 1 1 d . . . . .
C10 C 1.01959(14) 0.1167(2) 0.10231(12) 0.0193(4) Uani 1 1 d . . . . .
C3 C 1.00941(16) -0.0430(3) 0.23666(13) 0.0251(4) Uani 1 1 d . . . . .
H3 H 1.046724 -0.100203 0.286755 0.030 Uiso 1 1 calc R U . . .
C11 C 0.70194(14) 0.0418(2) 0.13883(11) 0.0150(3) Uani 1 1 d D . . . .
C1 C 0.83156(14) 0.0505(2) 0.15270(12) 0.0168(3) Uani 1 1 d . . . . .
C9 C 0.89654(14) 0.1306(2) 0.08939(12) 0.0175(4) Uani 1 1 d . . . . .
C2 C 0.88819(15) -0.0302(2) 0.22512(12) 0.0205(4) Uani 1 1 d . . . . .
H2 H 0.844415 -0.078422 0.268276 0.025 Uiso 1 1 calc R U . . .
C4 C 1.07304(16) 0.0272(2) 0.17558(14) 0.0235(4) Uani 1 1 d . . . . .
H4 H 1.154685 0.015589 0.182488 0.028 Uiso 1 1 calc R U . . .
C5 C 1.08615(15) 0.1932(2) 0.03994(13) 0.0244(4) Uani 1 1 d . . . . .
H5 H 1.167742 0.180948 0.046678 0.029 Uiso 1 1 calc R U . . .
C7 C 0.91404(16) 0.3015(2) -0.04014(13) 0.0258(4) Uani 1 1 d . . . . .
H7 H 0.878787 0.366730 -0.087575 0.031 Uiso 1 1 calc R U . . .
C12A C 0.5410(16) 0.0560(17) 0.2208(11) 0.0149(7) Uani 0.288(6) 1 d D . P A 1
C8 C 0.84696(15) 0.2259(2) 0.01683(12) 0.0206(4) Uani 1 1 d . . . . .
H8 H 0.765381 0.237634 0.007505 0.025 Uiso 1 1 calc R U . . .
C6 C 1.03539(16) 0.2835(2) -0.02904(14) 0.0277(4) Uani 1 1 d . . . . .
H6 H 1.081346 0.334423 -0.069747 0.033 Uiso 1 1 calc R U . . .
C13B C 0.5949(4) 0.0651(4) 0.3838(3) 0.0149(7) Uani 0.712(6) 1 d D . P A 2
H13A H 0.555849 0.118644 0.431622 0.018 Uiso 0.712(6) 1 calc R U P A 2
H13B H 0.652782 0.139115 0.363314 0.018 Uiso 0.712(6) 1 calc R U P A 2
C14B C 0.6555(12) -0.0836(12) 0.4230(10) 0.0225(13) Uani 0.712(6) 1 d . . P A 2
H14A H 0.712098 -0.054517 0.474156 0.034 Uiso 0.712(6) 1 calc R U P A 2
H14B H 0.598348 -0.156106 0.444101 0.034 Uiso 0.712(6) 1 calc R U P A 2
H14C H 0.695149 -0.135664 0.375887 0.034 Uiso 0.712(6) 1 calc R U P A 2
C15B C 0.3919(3) -0.0093(4) 0.33030(18) 0.0176(7) Uani 0.712(6) 1 d D . P A 2
H15A H 0.397487 -0.061242 0.390584 0.021 Uiso 0.712(6) 1 calc R U P A 2
H15B H 0.353113 -0.083568 0.285128 0.021 Uiso 0.712(6) 1 calc R U P A 2
C16B C 0.3203(3) 0.1399(3) 0.33275(18) 0.0222(7) Uani 0.712(6) 1 d . . P A 2
H16A H 0.243117 0.112815 0.348791 0.033 Uiso 0.712(6) 1 calc R U P A 2
H16B H 0.357782 0.212895 0.378210 0.033 Uiso 0.712(6) 1 calc R U P A 2
H16C H 0.313438 0.190584 0.272826 0.033 Uiso 0.712(6) 1 calc R U P A 2
S1A S 0.4236(9) 0.0271(9) 0.1354(7) 0.0164(4) Uani 0.288(6) 1 d . . P A 1
S1B S 0.4252(3) -0.0034(4) 0.1360(3) 0.0164(4) Uani 0.712(6) 1 d . . P A 2
C16A C 0.3311(7) -0.0529(8) 0.3428(5) 0.0233(18) Uani 0.288(6) 1 d D . P A 1
H16D H 0.250851 -0.036634 0.355177 0.035 Uiso 0.288(6) 1 calc R U P A 1
H16E H 0.332701 -0.122338 0.289893 0.035 Uiso 0.288(6) 1 calc R U P A 1
H16F H 0.374724 -0.102088 0.395823 0.035 Uiso 0.288(6) 1 calc R U P A 1
C15A C 0.3846(6) 0.1041(9) 0.3238(4) 0.0169(17) Uani 0.288(6) 1 d D . P A 1
H15C H 0.338786 0.154060 0.271123 0.020 Uiso 0.288(6) 1 calc R U P A 1
H15D H 0.380772 0.174292 0.376958 0.020 Uiso 0.288(6) 1 calc R U P A 1
N2A N 0.5079(6) 0.0916(10) 0.3040(5) 0.0107(15) Uani 0.288(6) 1 d D . P A 1
N2B N 0.5090(3) 0.0252(4) 0.3064(2) 0.0147(6) Uani 0.712(6) 1 d D . P A 2
C13A C 0.6021(10) 0.1091(12) 0.3804(7) 0.0149(7) Uani 0.288(6) 1 d D . P A 1
H13C H 0.572445 0.170371 0.430056 0.018 Uiso 0.288(6) 1 calc R U P A 1
H13D H 0.666624 0.169677 0.358793 0.018 Uiso 0.288(6) 1 calc R U P A 1
C12B C 0.5353(6) 0.0261(6) 0.2206(4) 0.0149(7) Uani 0.712(6) 1 d D . P A 2
C14A C 0.647(3) -0.048(2) 0.417(2) 0.016(3) Uani 0.288(6) 1 d D . P A 1
H14D H 0.708093 -0.030342 0.466899 0.024 Uiso 0.288(6) 1 calc R U P A 1
H14E H 0.583605 -0.107584 0.439918 0.024 Uiso 0.288(6) 1 calc R U P A 1
H14F H 0.677794 -0.108278 0.368647 0.024 Uiso 0.288(6) 1 calc R U P A 1
N1A N 0.653(3) 0.073(3) 0.2138(14) 0.0107(10) Uani 0.288(6) 1 d D . P A 1
N1B N 0.6496(10) 0.0439(8) 0.2135(5) 0.0107(10) Uani 0.712(6) 1 d D . P A 2

loop_
_atom_site_aniso_label
_atom_site_aniso_U_11
_atom_site_aniso_U_22
_atom_site_aniso_U_33
_atom_site_aniso_U_23
_atom_site_aniso_U_13
_atom_site_aniso_U_12
Pd1 0.00866(10) 0.01846(10) 0.00812(10) 0.00019(7) -0.00024(6) -0.00097(6)
O1 0.0098(6) 0.0382(8) 0.0119(6) -0.0008(5) -0.0005(5) -0.0023(5)
C10 0.0131(8) 0.0259(9) 0.0187(9) -0.0067(7) 0.0014(7) -0.0035(7)
C3 0.0175(9) 0.0381(11) 0.0183(9) 0.0013(8) -0.0049(7) 0.0019(8)
C11 0.0132(8) 0.0188(8) 0.0125(8) 0.0009(7) -0.0010(6) -0.0007(6)
C1 0.0123(8) 0.0262(9) 0.0117(8) -0.0039(7) -0.0001(6) -0.0006(7)
C9 0.0136(8) 0.0250(9) 0.0138(8) -0.0047(7) 0.0012(7) -0.0015(7)
C2 0.0147(8) 0.0326(10) 0.0138(9) 0.0004(7) -0.0002(7) -0.0020(7)
C4 0.0105(8) 0.0354(11) 0.0236(10) -0.0053(8) -0.0019(7) -0.0008(7)
C5 0.0138(9) 0.0312(11) 0.0293(11) -0.0058(8) 0.0071(8) -0.0046(7)
C7 0.0250(10) 0.0298(11) 0.0233(10) 0.0052(8) 0.0061(8) -0.0004(8)
C12A 0.0140(8) 0.020(2) 0.0105(6) -0.0022(12) -0.0005(5) -0.0043(13)
C8 0.0159(8) 0.0271(10) 0.0190(9) 0.0001(7) 0.0030(7) 0.0011(7)
C6 0.0232(10) 0.0313(11) 0.0307(11) -0.0001(9) 0.0126(8) -0.0070(8)
C13B 0.0140(8) 0.020(2) 0.0105(6) -0.0022(12) -0.0005(5) -0.0043(13)
C14B 0.026(2) 0.023(4) 0.018(2) 0.002(3) -0.0018(16) 0.005(3)
C15B 0.0173(17) 0.0217(17) 0.0138(13) -0.0008(10) 0.0018(11) -0.0009(13)
C16B 0.0168(17) 0.0328(16) 0.0172(13) -0.0017(11) 0.0024(11) 0.0056(12)
S1A 0.0104(2) 0.0289(12) 0.0099(2) -0.0010(8) 0.00046(17) -0.0013(8)
S1B 0.0104(2) 0.0289(12) 0.0099(2) -0.0010(8) 0.00046(17) -0.0013(8)
C16A 0.016(4) 0.036(4) 0.018(3) 0.004(3) 0.003(3) -0.011(3)
C15A 0.011(4) 0.027(4) 0.013(3) -0.004(3) 0.000(2) 0.010(3)
N2A 0.008(3) 0.016(4) 0.008(3) -0.002(3) 0.0028(19) -0.005(3)
N2B 0.0125(11) 0.0198(16) 0.0116(12) -0.0003(14) -0.0004(9) -0.0012(13)
C13A 0.0140(8) 0.020(2) 0.0105(6) -0.0022(12) -0.0005(5) -0.0043(13)
C12B 0.0140(8) 0.020(2) 0.0105(6) -0.0022(12) -0.0005(5) -0.0043(13)
C14A 0.022(8) 0.014(8) 0.013(6) -0.001(5) 0.009(6) -0.003(5)
N1A 0.0108(10) 0.010(3) 0.0109(7) -0.0007(16) 0.0001(6) -0.003(2)
N1B 0.0108(10) 0.010(3) 0.0109(7) -0.0007(16) 0.0001(6) -0.003(2)

loop_
_atom_type_symbol
_atom_type_description
_atom_type_scat_dispersion_real
_atom_type_scat_dispersion_imag
_atom_type_scat_source
C C 0.0033 0.0016 'International Tables Vol C Tables 4.2.6.8 and 6.1.1.4'
H H 0.0000 0.0000 'International Tables Vol C Tables 4.2.6.8 and 6.1.1.4'
N N 0.0061 0.0033 'International Tables Vol C Tables 4.2.6.8 and 6.1.1.4'
O O 0.0106 0.0060 'International Tables Vol C Tables 4.2.6.8 and 6.1.1.4'
Pd Pd -0.9988 1.0072 'International Tables Vol C Tables 4.2.6.8 and 6.1.1.4'
S S 0.1246 0.1234 'International Tables Vol C Tables 4.2.6.8 and 6.1.1.4'

loop_
_geom_angle_atom_site_label_1
_geom_angle_atom_site_label_2
_geom_angle_atom_site_label_3
_geom_angle
_geom_angle_site_symmetry_1
_geom_angle_site_symmetry_3
O1 Pd1 O1 180.0 3_655 .
O1 Pd1 S1B 86.05(11) 3_655 .
O1 Pd1 S1B 93.95(11) . .
O1 Pd1 S1B 93.95(11) 3_655 3_655
O1 Pd1 S1B 86.05(11) . 3_655
S1B Pd1 S1B 180.0 . 3_655
O1 Pd1 S1A 93.9(3) 3_655 3_655
O1 Pd1 S1A 86.1(3) . 3_655
O1 Pd1 S1A 86.1(3) 3_655 .
O1 Pd1 S1A 93.9(3) . .
S1A Pd1 S1A 180.0(5) 3_655 .
C11 O1 Pd1 130.37(11) . .
C4 C10 C5 121.07(16) . .
C4 C10 C9 120.01(16) . .
C5 C10 C9 118.92(17) . .
C4 C3 C2 119.66(18) . .
C4 C3 H3 120.2 . .
C2 C3 H3 120.2 . .
O1 C11 N1B 130.6(5) . .
O1 C11 N1A 133.3(15) . .
O1 C11 C1 113.50(15) . .
N1B C11 C1 115.6(6) . .
N1A C11 C1 112.8(14) . .
C2 C1 C9 119.96(16) . .
C2 C1 C11 118.18(16) . .
C9 C1 C11 121.71(15) . .
C8 C9 C10 118.03(16) . .
C8 C9 C1 124.26(16) . .
C10 C9 C1 117.68(16) . .
C1 C2 C3 121.52(17) . .
C1 C2 H2 119.2 . .
C3 C2 H2 119.2 . .
C3 C4 C10 121.06(17) . .
C3 C4 H4 119.5 . .
C10 C4 H4 119.5 . .
C6 C5 C10 121.29(17) . .
C6 C5 H5 119.4 . .
C10 C5 H5 119.4 . .
C8 C7 C6 120.53(18) . .
C8 C7 H7 119.7 . .
C6 C7 H7 119.7 . .
N1A C12A N2A 114.9(14) . .
N1A C12A S1A 130.3(15) . .
N2A C12A S1A 113.8(12) . .
C7 C8 C9 121.33(17) . .
C7 C8 H8 119.3 . .
C9 C8 H8 119.3 . .
C5 C6 C7 119.83(18) . .
C5 C6 H6 120.1 . .
C7 C6 H6 120.1 . .
N2B C13B C14B 110.8(6) . .
N2B C13B H13A 109.5 . .
C14B C13B H13A 109.5 . .
N2B C13B H13B 109.5 . .
C14B C13B H13B 109.5 . .
H13A C13B H13B 108.1 . .
C13B C14B H14A 109.5 . .
C13B C14B H14B 109.5 . .
H14A C14B H14B 109.5 . .
C13B C14B H14C 109.5 . .
H14A C14B H14C 109.5 . .
H14B C14B H14C 109.5 . .
N2B C15B C16B 111.6(3) . .
N2B C15B H15A 109.3 . .
C16B C15B H15A 109.3 . .
N2B C15B H15B 109.3 . .
C16B C15B H15B 109.3 . .
H15A C15B H15B 108.0 . .
C15B C16B H16A 109.5 . .
C15B C16B H16B 109.5 . .
H16A C16B H16B 109.5 . .
C15B C16B H16C 109.5 . .
H16A C16B H16C 109.5 . .
H16B C16B H16C 109.5 . .
C12A S1A Pd1 107.2(7) . .
C12B S1B Pd1 108.5(3) . .
C15A C16A H16D 109.5 . .
C15A C16A H16E 109.5 . .
H16D C16A H16E 109.5 . .
C15A C16A H16F 109.5 . .
H16D C16A H16F 109.5 . .
H16E C16A H16F 109.5 . .
N2A C15A C16A 113.5(8) . .
N2A C15A H15C 108.9 . .
C16A C15A H15C 108.9 . .
N2A C15A H15D 108.9 . .
C16A C15A H15D 108.9 . .
H15C C15A H15D 107.7 . .
C12A N2A C13A 116.7(11) . .
C12A N2A C15A 124.2(8) . .
C13A N2A C15A 119.0(7) . .
C12B N2B C15B 122.7(3) . .
C12B N2B C13B 122.0(4) . .
C15B N2B C13B 115.3(3) . .
N2A C13A C14A 112.6(15) . .
N2A C13A H13C 109.1 . .
C14A C13A H13C 109.1 . .
N2A C13A H13D 109.1 . .
C14A C13A H13D 109.1 . .
H13C C13A H13D 107.8 . .
N2B C12B N1B 113.6(6) . .
N2B C12B S1B 117.6(5) . .
N1B C12B S1B 128.7(6) . .
C13A C14A H14D 109.5 . .
C13A C14A H14E 109.5 . .
H14D C14A H14E 109.5 . .
C13A C14A H14F 109.5 . .
H14D C14A H14F 109.5 . .
H14E C14A H14F 109.5 . .
C11 N1A C12A 124(2) . .
C11 N1B C12B 127.5(9) . .

loop_
_geom_bond_atom_site_label_1
_geom_bond_atom_site_label_2
_geom_bond_distance
_geom_bond_site_symmetry_2
Pd1 O1 1.9775(12) 3_655
Pd1 O1 1.9775(12) .
Pd1 S1B 2.277(4) .
Pd1 S1B 2.277(4) 3_655
Pd1 S1A 2.288(11) 3_655
Pd1 S1A 2.288(11) .
O1 C11 1.282(2) .
C10 C4 1.411(3) .
C10 C5 1.422(3) .
C10 C9 1.429(2) .
C3 C4 1.364(3) .
C3 C2 1.407(3) .
C3 H3 0.9500 .
C11 N1B 1.318(4) .
C11 N1A 1.324(9) .
C11 C1 1.503(2) .
C1 C2 1.377(3) .
C1 C9 1.435(2) .
C9 C8 1.415(2) .
C2 H2 0.9500 .
C4 H4 0.9500 .
C5 C6 1.358(3) .
C5 H5 0.9500 .
C7 C8 1.367(2) .
C7 C6 1.413(3) .
C7 H7 0.9500 .
C12A N1A 1.33(3) .
C12A N2A 1.362(15) .
C12A S1A 1.78(2) .
C8 H8 0.9500 .
C6 H6 0.9500 .
C13B N2B 1.476(4) .
C13B C14B 1.524(7) .
C13B H13A 0.9900 .
C13B H13B 0.9900 .
C14B H14A 0.9800 .
C14B H14B 0.9800 .
C14B H14C 0.9800 .
C15B N2B 1.472(4) .
C15B C16B 1.513(4) .
C15B H15A 0.9900 .
C15B H15B 0.9900 .
C16B H16A 0.9800 .
C16B H16B 0.9800 .
C16B H16C 0.9800 .
S1B C12B 1.711(8) .
C16A C15A 1.505(7) .
C16A H16D 0.9800 .
C16A H16E 0.9800 .
C16A H16F 0.9800 .
C15A N2A 1.498(8) .
C15A H15C 0.9900 .
C15A H15D 0.9900 .
N2A C13A 1.496(8) .
N2B C12B 1.338(6) .
C13A C14A 1.505(10) .
C13A H13C 0.9900 .
C13A H13D 0.9900 .
C12B N1B 1.355(12) .
C14A H14D 0.9800 .
C14A H14E 0.9800 .
C14A H14F 0.9800 .

loop_
_geom_hbond_atom_site_label_D
_geom_hbond_atom_site_label_H
_geom_hbond_atom_site_label_A
_geom_hbond_distance_DH
_geom_hbond_distance_HA
_geom_hbond_distance_DA
_geom_hbond_angle_DHA
_geom_hbond_site_symmetry_A
C16B H16C S1B 0.98 3.01 3.491(5) 111.8 .
C16A H16E S1A 0.98 2.91 3.427(13) 114.1 .
C16A H16E N1A 0.98 2.58 3.28(2) 128.3 2_645

loop_
_geom_torsion_atom_site_label_1
_geom_torsion_atom_site_label_2
_geom_torsion_atom_site_label_3
_geom_torsion_atom_site_label_4
_geom_torsion
Pd1 O1 C11 N1B 6.4(5)
Pd1 O1 C11 N1A -7.8(14)
Pd1 O1 C11 C1 179.92(11)
O1 C11 C1 C2 -136.27(17)
N1B C11 C1 C2 38.3(4)
N1A C11 C1 C2 49.8(11)
O1 C11 C1 C9 39.3(2)
N1B C11 C1 C9 -146.1(4)
N1A C11 C1 C9 -134.6(11)
C4 C10 C9 C8 177.91(17)
C5 C10 C9 C8 -2.6(3)
C4 C10 C9 C1 -0.3(3)
C5 C10 C9 C1 179.23(16)
C2 C1 C9 C8 -175.25(18)
C11 C1 C9 C8 9.2(3)
C2 C1 C9 C10 2.8(3)
C11 C1 C9 C10 -172.69(16)
C9 C1 C2 C3 -3.1(3)
C11 C1 C2 C3 172.58(17)
C4 C3 C2 C1 0.7(3)
C2 C3 C4 C10 2.0(3)
C5 C10 C4 C3 178.38(19)
C9 C10 C4 C3 -2.1(3)
C4 C10 C5 C6 -177.95(19)
C9 C10 C5 C6 2.5(3)
C6 C7 C8 C9 1.4(3)
C10 C9 C8 C7 0.7(3)
C1 C9 C8 C7 178.75(18)
C10 C5 C6 C7 -0.5(3)
C8 C7 C6 C5 -1.5(3)
N1A C12A S1A Pd1 5(2)
N2A C12A S1A Pd1 173.1(9)
N1A C12A N2A C13A -13(2)
S1A C12A N2A C13A 176.8(6)
N1A C12A N2A C15A 170.6(14)
S1A C12A N2A C15A 0.7(16)
C16A C15A N2A C12A 83.5(11)
C16A C15A N2A C13A -92.6(8)
C16B C15B N2B C12B -90.1(4)
C16B C15B N2B C13B 87.5(3)
C14B C13B N2B C12B -92.5(7)
C14B C13B N2B C15B 89.8(7)
C12A N2A C13A C14A -78.7(17)
C15A N2A C13A C14A 97.6(15)
C15B N2B C12B N1B -173.5(5)
C13B N2B C12B N1B 9.0(7)
C15B N2B C12B S1B 3.7(6)
C13B N2B C12B S1B -173.8(2)
Pd1 S1B C12B N2B -178.8(3)
Pd1 S1B C12B N1B -2.1(6)
O1 C11 N1A C12A 15(3)
C1 C11 N1A C12A -172.4(18)
N2A C12A N1A C11 178.9(17)
S1A C12A N1A C11 -13(3)
O1 C11 N1B C12B -1.4(10)
C1 C11 N1B C12B -174.8(6)
N2B C12B N1B C11 176.5(6)
S1B C12B N1B C11 -0.3(11)
